data_7047830
loop_
_publ_author_name
'Pandiri, Hanumanprasad'
'Gonnade, Rajesh G.'
'Punji, Benudhar'

_publ_section_title
;
 Synthesis of quinolinyl-based pincer copper(ii) complexes: an efficient
 catalyst system for Kumada coupling of alkyl chlorides and bromides with
 alkyl Grignard reagents.
;
_journal_issue 46
_journal_name_full 'Dalton transactions (Cambridge, England : 2003)'
_journal_page_first 16747
_journal_page_last 16754
_journal_paper_doi 10.1039/c8dt03210f
_journal_volume 47
_journal_year 2018
_chemical_formula_moiety 'C15 H18 Br Cu N3 O'
_chemical_formula_sum 'C15 H18 Br Cu N3 O'
_chemical_formula_weight 399.77
_space_group_crystal_system monoclinic
_space_group_IT_number 15
_space_group_name_Hall '-C 2yc'
_space_group_name_H-M_alt 'C 1 2/c 1'
_symmetry_space_group_name_Hall '-C 2yc'
_symmetry_space_group_name_H-M 'C 1 2/c 1'
_atom_sites_solution_hydrogens geom
_audit_creation_method SHELXL-2014/7
_audit_update_record
;
2018-03-27 deposited with the CCDC.
2018-10-19 downloaded from the CCDC.
;
_cell_angle_alpha 90
_cell_angle_beta 101.8220(10)
_cell_angle_gamma 90
_cell_formula_units_Z 8
_cell_length_a 14.8335(5)
_cell_length_b 13.3212(4)
_cell_length_c 16.1662(5)
_cell_measurement_reflns_used 9969
_cell_measurement_temperature 100(2)
_cell_measurement_theta_max 30.49
_cell_measurement_theta_min 2.29
_cell_volume 3126.68(17)
_computing_cell_refinement 'Bruker SAINT'
_computing_data_collection 'Bruker APEX2'
_computing_data_reduction 'Bruker SAINT'
_computing_molecular_graphics 'Bruker SHELXTL'
_computing_publication_material 'Bruker SHELXTL'
_computing_structure_refinement 'SHELXL-2014/7 (Sheldrick, 2014)'
_computing_structure_solution 'SHELXS-97 (Sheldrick, 2008)'
_diffrn_ambient_temperature 100(2)
_diffrn_measured_fraction_theta_full 0.999
_diffrn_measured_fraction_theta_max 0.998
_diffrn_measurement_device_type 'Bruker APEX-II CCD'
_diffrn_measurement_method '\f and \w scans'
_diffrn_radiation_monochromator graphite
_diffrn_radiation_source 'sealed tube'
_diffrn_radiation_type MoK\a
_diffrn_radiation_wavelength 0.71073
_diffrn_reflns_av_R_equivalents 0.0260
_diffrn_reflns_av_unetI/netI 0.0217
_diffrn_reflns_Laue_measured_fraction_full 0.999
_diffrn_reflns_Laue_measured_fraction_max 0.998
_diffrn_reflns_limit_h_max 21
_diffrn_reflns_limit_h_min -21
_diffrn_reflns_limit_k_max 18
_diffrn_reflns_limit_k_min -14
_diffrn_reflns_limit_l_max 23
_diffrn_reflns_limit_l_min -22
_diffrn_reflns_number 20717
_diffrn_reflns_point_group_measured_fraction_full 0.999
_diffrn_reflns_point_group_measured_fraction_max 0.998
_diffrn_reflns_theta_full 25.242
_diffrn_reflns_theta_max 30.503
_diffrn_reflns_theta_min 2.574
_exptl_absorpt_coefficient_mu 3.954
_exptl_absorpt_correction_T_max 0.858
_exptl_absorpt_correction_T_min 0.477
_exptl_absorpt_correction_type multi-scan
_exptl_absorpt_process_details 'SADABS (Bruker, 2006)'
_exptl_crystal_colour blue
_exptl_crystal_density_diffrn 1.699
_exptl_crystal_description needle
_exptl_crystal_F_000 1608
_exptl_crystal_size_max 0.220
_exptl_crystal_size_mid 0.080
_exptl_crystal_size_min 0.040
_refine_diff_density_max 1.118
_refine_diff_density_min -0.511
_refine_diff_density_rms 0.071
_refine_ls_extinction_method none
_refine_ls_goodness_of_fit_ref 1.058
_refine_ls_hydrogen_treatment constr
_refine_ls_matrix_type full
_refine_ls_number_parameters 192
_refine_ls_number_reflns 4765
_refine_ls_number_restraints 0
_refine_ls_restrained_S_all 1.058
_refine_ls_R_factor_all 0.0252
_refine_ls_R_factor_gt 0.0209
_refine_ls_shift/su_max 0.001
_refine_ls_shift/su_mean 0.000
_refine_ls_structure_factor_coef Fsqd
_refine_ls_weighting_details 'w=1/[\s^2^(Fo^2^)+(0.0230P)^2^+3.7213P] where P=(Fo^2^+2Fc^2^)/3'
_refine_ls_weighting_scheme calc
_refine_ls_wR_factor_gt 0.0510
_refine_ls_wR_factor_ref 0.0527
_reflns_Friedel_coverage 0.000
_reflns_number_gt 4288
_reflns_number_total 4765
_reflns_threshold_expression 'I > 2\s(I)'
_cod_data_source_file c8dt03210f2.cif
_cod_data_source_block mo_Et2NNNCuBr2_0m_a
_cod_depositor_comments 'Adding full bibliography for 7047827--7047830.cif.'
_cod_database_code 7047830
_shelx_shelxl_version_number 2014/7
_shelx_space_group_comment
;
The symmetry employed for this shelxl refinement is uniquely defined
by the following loop, which should always be used as a source of
symmetry information in preference to the above space-group names.
They are only intended as comments.
;
_shelx_estimated_absorpt_t_min 0.477
_shelx_estimated_absorpt_t_max 0.858

loop_
_space_group_symop_operation_xyz
'x, y, z'
'-x, y, -z+1/2'
'x+1/2, y+1/2, z'
'-x+1/2, y+1/2, -z+1/2'
'-x, -y, -z'
'x, -y, z-1/2'
'-x+1/2, -y+1/2, -z'
'x+1/2, -y+1/2, z-1/2'

loop_
_atom_site_label
_atom_site_type_symbol
_atom_site_fract_x
_atom_site_fract_y
_atom_site_fract_z
_atom_site_U_iso_or_equiv
_atom_site_adp_type
_atom_site_occupancy
_atom_site_site_symmetry_order
_atom_site_calc_flag
_atom_site_refinement_flags_posn
_atom_site_refinement_flags_adp
Br1 Br 0.11013(2) 0.35604(2) 0.16035(2) 0.01681(4) Uani 1 1 d . .
Cu1 Cu 0.22873(2) 0.28669(2) 0.26365(2) 0.01159(4) Uani 1 1 d . .
O1 O 0.46649(7) 0.14722(8) 0.36498(7) 0.0181(2) Uani 1 1 d . .
N1 N 0.28022(8) 0.19350(9) 0.18196(7) 0.0140(2) Uani 1 1 d . .
N2 N 0.33570(8) 0.24700(9) 0.34422(7) 0.0136(2) Uani 1 1 d . .
N3 N 0.20043(8) 0.36158(8) 0.36343(7) 0.0126(2) Uani 1 1 d . .
C1 C 0.35785(10) 0.13519(11) 0.23433(9) 0.0154(3) Uani 1 1 d . .
H1A H 0.4094 0.1325 0.2040 0.018 Uiso 1 1 calc R U
H1B H 0.3369 0.0655 0.2403 0.018 Uiso 1 1 calc R U
C2 C 0.39342(9) 0.17851(10) 0.32211(9) 0.0135(2) Uani 1 1 d . .
C3 C 0.34740(9) 0.29223(10) 0.42359(9) 0.0130(2) Uani 1 1 d . .
C4 C 0.42030(10) 0.28277(11) 0.49202(9) 0.0168(3) Uani 1 1 d . .
H4 H 0.4719 0.2424 0.4876 0.020 Uiso 1 1 calc R U
C5 C 0.41793(11) 0.33318(12) 0.56842(10) 0.0199(3) Uani 1 1 d . .
H5 H 0.4686 0.3264 0.6147 0.024 Uiso 1 1 calc R U
C6 C 0.34438(11) 0.39168(11) 0.57765(9) 0.0200(3) Uani 1 1 d . .
H6 H 0.3448 0.4250 0.6297 0.024 Uiso 1 1 calc R U
C7 C 0.26810(10) 0.40227(10) 0.50965(9) 0.0159(3) Uani 1 1 d . .
C8 C 0.18784(11) 0.45817(11) 0.51386(10) 0.0183(3) Uani 1 1 d . .
H8 H 0.1830 0.4917 0.5646 0.022 Uiso 1 1 calc R U
C9 C 0.11738(11) 0.46370(11) 0.44465(10) 0.0181(3) Uani 1 1 d . .
H9 H 0.0630 0.5003 0.4472 0.022 Uiso 1 1 calc R U
C10 C 0.12628(10) 0.41460(10) 0.36963(9) 0.0153(3) Uani 1 1 d . .
H10 H 0.0774 0.4196 0.3216 0.018 Uiso 1 1 calc R U
C11 C 0.27091(10) 0.35337(10) 0.43259(9) 0.0126(2) Uani 1 1 d . .
C12 C 0.20868(10) 0.12454(11) 0.13392(9) 0.0175(3) Uani 1 1 d . .
H12B H 0.2390 0.0760 0.1020 0.021 Uiso 1 1 calc R U
H12A H 0.1647 0.1644 0.0924 0.021 Uiso 1 1 calc R U
C13 C 0.15542(11) 0.06667(12) 0.18943(10) 0.0223(3) Uani 1 1 d . .
H13B H 0.1982 0.0254 0.2298 0.033 Uiso 1 1 calc R U
H13C H 0.1098 0.0233 0.1540 0.033 Uiso 1 1 calc R U
H13A H 0.1240 0.1140 0.2203 0.033 Uiso 1 1 calc R U
C14 C 0.31571(11) 0.25533(11) 0.11807(9) 0.0184(3) Uani 1 1 d . .
H14A H 0.2630 0.2884 0.0805 0.022 Uiso 1 1 calc R U
H14B H 0.3452 0.2102 0.0828 0.022 Uiso 1 1 calc R U
C15 C 0.38467(12) 0.33510(12) 0.15664(11) 0.0230(3) Uani 1 1 d . .
H15A H 0.3561 0.3804 0.1916 0.034 Uiso 1 1 calc R U
H15B H 0.4038 0.3735 0.1115 0.034 Uiso 1 1 calc R U
H15C H 0.4386 0.3029 0.1917 0.034 Uiso 1 1 calc R U

loop_
_atom_site_aniso_label
_atom_site_aniso_U_11
_atom_site_aniso_U_22
_atom_site_aniso_U_33
_atom_site_aniso_U_23
_atom_site_aniso_U_13
_atom_site_aniso_U_12
Br1 0.01427(7) 0.01902(7) 0.01616(7) 0.00223(5) 0.00079(5) 0.00368(5)
Cu1 0.01094(8) 0.01182(8) 0.01192(8) -0.00020(6) 0.00211(6) 0.00153(6)
O1 0.0143(5) 0.0206(5) 0.0192(5) 0.0019(4) 0.0029(4) 0.0053(4)
N1 0.0150(5) 0.0140(5) 0.0132(5) -0.0006(4) 0.0032(4) 0.0011(4)
N2 0.0126(5) 0.0144(5) 0.0134(5) -0.0004(4) 0.0020(4) 0.0031(4)
N3 0.0126(5) 0.0112(5) 0.0144(5) 0.0007(4) 0.0041(4) -0.0002(4)
C1 0.0153(6) 0.0140(6) 0.0170(6) -0.0014(5) 0.0036(5) 0.0033(5)
C2 0.0133(6) 0.0125(6) 0.0155(6) 0.0013(5) 0.0048(5) 0.0004(5)
C3 0.0135(6) 0.0117(6) 0.0138(6) 0.0002(5) 0.0031(5) -0.0006(5)
C4 0.0169(7) 0.0160(6) 0.0165(6) 0.0011(5) 0.0008(5) 0.0005(5)
C5 0.0226(7) 0.0187(7) 0.0159(6) 0.0004(5) -0.0018(5) -0.0023(6)
C6 0.0300(8) 0.0166(7) 0.0127(6) -0.0014(5) 0.0030(6) -0.0019(6)
C7 0.0227(7) 0.0111(6) 0.0150(6) 0.0002(5) 0.0068(5) -0.0011(5)
C8 0.0267(8) 0.0130(6) 0.0185(6) 0.0002(5) 0.0121(6) 0.0007(5)
C9 0.0198(7) 0.0138(6) 0.0242(7) 0.0017(5) 0.0127(6) 0.0024(5)
C10 0.0139(6) 0.0140(6) 0.0193(6) 0.0019(5) 0.0063(5) 0.0002(5)
C11 0.0147(6) 0.0106(6) 0.0130(6) 0.0010(4) 0.0038(5) -0.0011(5)
C12 0.0178(7) 0.0171(7) 0.0171(6) -0.0043(5) 0.0023(5) -0.0008(5)
C13 0.0203(7) 0.0198(7) 0.0268(8) -0.0020(6) 0.0052(6) -0.0037(6)
C14 0.0212(7) 0.0193(7) 0.0162(6) 0.0024(5) 0.0073(5) 0.0016(5)
C15 0.0265(8) 0.0170(7) 0.0277(8) 0.0012(6) 0.0107(6) -0.0017(6)

loop_
_atom_type_symbol
_atom_type_description
_atom_type_scat_dispersion_real
_atom_type_scat_dispersion_imag
_atom_type_scat_source
C C 0.0033 0.0016 'International Tables Vol C Tables 4.2.6.8 and 6.1.1.4'
H H 0.0000 0.0000 'International Tables Vol C Tables 4.2.6.8 and 6.1.1.4'
N N 0.0061 0.0033 'International Tables Vol C Tables 4.2.6.8 and 6.1.1.4'
O O 0.0106 0.0060 'International Tables Vol C Tables 4.2.6.8 and 6.1.1.4'
Cu Cu 0.3201 1.2651 'International Tables Vol C Tables 4.2.6.8 and 6.1.1.4'
Br Br -0.2901 2.4595 'International Tables Vol C Tables 4.2.6.8 and 6.1.1.4'

loop_
_geom_angle_atom_site_label_1
_geom_angle_atom_site_label_2
_geom_angle_atom_site_label_3
_geom_angle
N2 Cu1 N3 82.60(5)
N2 Cu1 N1 84.57(5)
N3 Cu1 N1 166.84(5)
N2 Cu1 Br1 171.48(4)
N3 Cu1 Br1 97.23(3)
N1 Cu1 Br1 95.90(3)
C12 N1 C14 106.97(11)
C12 N1 C1 110.88(11)
C14 N1 C1 109.66(11)
C12 N1 Cu1 112.62(9)
C14 N1 Cu1 109.75(9)
C1 N1 Cu1 106.96(8)
C2 N2 C3 124.72(12)
C2 N2 Cu1 119.37(9)
C3 N2 Cu1 115.91(9)
C10 N3 C11 119.10(12)
C10 N3 Cu1 129.50(10)
C11 N3 Cu1 111.40(9)
N1 C1 C2 114.17(11)
N1 C1 H1A 108.7
C2 C1 H1A 108.7
N1 C1 H1B 108.7
C2 C1 H1B 108.7
H1A C1 H1B 107.6
O1 C2 N2 127.76(13)
O1 C2 C1 119.50(12)
N2 C2 C1 112.69(12)
C4 C3 N2 128.65(13)
C4 C3 C11 118.50(12)
N2 C3 C11 112.83(12)
C3 C4 C5 119.98(14)
C3 C4 H4 120.0
C5 C4 H4 120.0
C6 C5 C4 121.83(14)
C6 C5 H5 119.1
C4 C5 H5 119.1
C5 C6 C7 119.94(13)
C5 C6 H6 120.0
C7 C6 H6 120.0
C6 C7 C11 118.41(13)
C6 C7 C8 124.14(13)
C11 C7 C8 117.45(13)
C9 C8 C7 119.84(13)
C9 C8 H8 120.1
C7 C8 H8 120.1
C8 C9 C10 119.27(13)
C8 C9 H9 120.4
C10 C9 H9 120.4
N3 C10 C9 122.51(14)
N3 C10 H10 118.7
C9 C10 H10 118.7
N3 C11 C7 121.80(12)
N3 C11 C3 116.87(12)
C7 C11 C3 121.32(13)
N1 C12 C13 113.83(12)
N1 C12 H12B 108.8
C13 C12 H12B 108.8
N1 C12 H12A 108.8
C13 C12 H12A 108.8
H12B C12 H12A 107.7
C12 C13 H13B 109.5
C12 C13 H13C 109.5
H13B C13 H13C 109.5
C12 C13 H13A 109.5
H13B C13 H13A 109.5
H13C C13 H13A 109.5
N1 C14 C15 113.83(12)
N1 C14 H14A 108.8
C15 C14 H14A 108.8
N1 C14 H14B 108.8
C15 C14 H14B 108.8
H14A C14 H14B 107.7
C14 C15 H15A 109.5
C14 C15 H15B 109.5
H15A C15 H15B 109.5
C14 C15 H15C 109.5
H15A C15 H15C 109.5
H15B C15 H15C 109.5

loop_
_geom_bond_atom_site_label_1
_geom_bond_atom_site_label_2
_geom_bond_distance
Br1 Cu1 2.3523(2)
Cu1 N2 1.9097(12)
Cu1 N3 2.0128(12)
Cu1 N1 2.0691(12)
O1 C2 1.2334(17)
N1 C12 1.4951(19)
N1 C14 1.4983(18)
N1 C1 1.4988(18)
N2 C2 1.3485(17)
N2 C3 1.3959(17)
N3 C10 1.3281(17)
N3 C11 1.3697(18)
C1 C2 1.5226(19)
C1 H1A 0.9900
C1 H1B 0.9900
C3 C4 1.385(2)
C3 C11 1.4280(19)
C4 C5 1.413(2)
C4 H4 0.9500
C5 C6 1.373(2)
C5 H5 0.9500
C6 C7 1.414(2)
C6 H6 0.9500
C7 C11 1.4139(19)
C7 C8 1.418(2)
C8 C9 1.368(2)
C8 H8 0.9500
C9 C10 1.408(2)
C9 H9 0.9500
C10 H10 0.9500
C12 C13 1.521(2)
C12 H12B 0.9900
C12 H12A 0.9900
C13 H13B 0.9800
C13 H13C 0.9800
C13 H13A 0.9800
C14 C15 1.518(2)
C14 H14A 0.9900
C14 H14B 0.9900
C15 H15A 0.9800
C15 H15B 0.9800
C15 H15C 0.9800

loop_
_geom_torsion_atom_site_label_1
_geom_torsion_atom_site_label_2
_geom_torsion_atom_site_label_3
_geom_torsion_atom_site_label_4
_geom_torsion
C12 N1 C1 C2 -139.13(12)
C14 N1 C1 C2 102.97(13)
Cu1 N1 C1 C2 -15.99(13)
C3 N2 C2 O1 -3.1(2)
Cu1 N2 C2 O1 177.38(12)
C3 N2 C2 C1 174.39(12)
Cu1 N2 C2 C1 -5.08(16)
N1 C1 C2 O1 -167.74(12)
N1 C1 C2 N2 14.50(17)
C2 N2 C3 C4 4.7(2)
Cu1 N2 C3 C4 -175.78(12)
C2 N2 C3 C11 -173.47(12)
Cu1 N2 C3 C11 6.02(15)
N2 C3 C4 C5 -178.25(14)
C11 C3 C4 C5 -0.1(2)
C3 C4 C5 C6 0.5(2)
C4 C5 C6 C7 0.3(2)
C5 C6 C7 C11 -1.4(2)
C5 C6 C7 C8 177.85(14)
C6 C7 C8 C9 -179.75(14)
C11 C7 C8 C9 -0.5(2)
C7 C8 C9 C10 -0.8(2)
C11 N3 C10 C9 0.5(2)
Cu1 N3 C10 C9 -179.44(10)
C8 C9 C10 N3 0.9(2)
C10 N3 C11 C7 -1.94(19)
Cu1 N3 C11 C7 178.03(10)
C10 N3 C11 C3 177.54(12)
Cu1 N3 C11 C3 -2.49(14)
C6 C7 C11 N3 -178.79(13)
C8 C7 C11 N3 1.92(19)
C6 C7 C11 C3 1.8(2)
C8 C7 C11 C3 -177.54(13)
C4 C3 C11 N3 179.52(12)
N2 C3 C11 N3 -2.08(17)
C4 C3 C11 C7 -1.0(2)
N2 C3 C11 C7 177.41(12)
C14 N1 C12 C13 -171.60(12)
C1 N1 C12 C13 68.87(15)
Cu1 N1 C12 C13 -50.94(14)
C12 N1 C14 C15 175.89(12)
C1 N1 C14 C15 -63.80(15)
Cu1 N1 C14 C15 53.43(14)
